data_1577306
loop_
_publ_author_name
'Fidelius, Jannis'
'Taube, Clemens'
'Schwedtmann, Kai'
'Hennersdorf, Felix'
'Gomila, Rosa Maria'
'Frontera, Antonio'
'Wolf, Robert'
'Weigand, Jan J.'

_publ_section_title
;
 Imidazoliumyl-Substituted Di-and Iso-Tetraphosphanes and Their
 Metal-Mediated Fragmentation Reactions
;
_journal_name_full 'Chemical Science'
_journal_paper_doi 10.1039/D6SC02577C
_journal_year 2026
_chemical_absolute_configuration ad
_chemical_formula_moiety 'C51 H93 N6 P4, 3(C F3 O3 S), 3(C2 H3 N)'
_chemical_formula_sum 'C60 H102 F9 N9 O9 P4 S3'
_chemical_formula_weight 1484.56
_space_group_crystal_system trigonal
_space_group_IT_number 161
_space_group_name_Hall 'R 3 -2"c'
_space_group_name_H-M_alt 'R 3 c :H'
_atom_sites_solution_hydrogens geom
_atom_sites_solution_primary direct
_audit_creation_date 2026-01-11
_audit_creation_method
;
Olex2 1.5
(compiled 2025.07.13 svn.rb7424aed for OlexSys, GUI svn.r7314)
;
_audit_update_record
;
2026-01-21 deposited with the CCDC.	2026-05-28 downloaded from the CCDC.
;
_cell_angle_alpha 90
_cell_angle_beta 90
_cell_angle_gamma 120
_cell_formula_units_Z 6
_cell_length_a 14.02799(8)
_cell_length_b 14.02799(8)
_cell_length_c 68.3806(5)
_cell_measurement_reflns_used 21075
_cell_measurement_temperature 100.01(10)
_cell_measurement_theta_max 75.8460
_cell_measurement_theta_min 3.8380
_cell_volume 11653.45(13)
_computing_cell_refinement 'CrysAlisPro 1.171.38.41 (Rigaku OD, 2015)'
_computing_data_collection 'CrysAlisPro 1.171.38.41 (Rigaku OD, 2015)'
_computing_data_reduction 'CrysAlisPro 1.171.38.41 (Rigaku OD, 2015)'
_computing_molecular_graphics 'Olex2 1.5 (Dolomanov et al., 2009)'
_computing_publication_material 'Olex2 1.5 (Dolomanov et al., 2009)'
_computing_structure_refinement 'SHELXL 2018/3 (Sheldrick, 2015)'
_computing_structure_solution 'ShelXT (Sheldrick, 2015)'
_diffrn_ambient_environment N~2~
_diffrn_ambient_temperature 100.01(10)
_diffrn_detector 'CCD plate'
_diffrn_detector_area_resol_mean 5.2850
_diffrn_detector_type AtlasS2
_diffrn_measured_fraction_theta_full 1.000
_diffrn_measured_fraction_theta_max 0.999
_diffrn_measurement_details
;
List of Runs (angles in degrees, time in seconds):

  # Type    Start    End  Width  t~exp~   \w     \q     \k     \f   Frames
#--------------------------------------------------------------------------
  1  \w    -55.00  32.00   0.50    1.00    --  -41.74  38.00 -90.00  174
  2  \w      6.00  49.00   0.50    1.00    --   41.74 -99.00-180.00   86
  3  \w     47.00  89.00   0.50    1.00    --   41.74-125.00 -60.00   84
  4  \w     73.00 116.00   0.50    4.00    --  111.00-111.00  30.00   86
  5  \w     65.00 107.00   0.50    4.00    --  111.00 -94.00  60.00   84
  6  \w     61.00  90.00   0.50    4.00    --  111.00 -94.00 -30.00   58
  7  \w     67.00 114.00   0.50    4.00    --  111.00-111.00 -60.00   94
  8  \w     51.00 121.00   0.50    4.00    --  111.00 -61.00  30.00  140
  9  \w     62.00 158.00   0.50    4.00    --  111.00  15.00  30.00  192
 10  \w    153.00 178.00   0.50    4.00    --  111.00  45.00 -60.00   50
 11  \w    134.00 168.00   0.50    4.00    --  111.00 111.00 -30.00   68
 12  \w    124.00 175.00   0.50    4.00    --  111.00  61.00 -90.00  102
 13  \w    149.00 175.00   0.50    4.00    --  111.00  61.00-180.00   52
 14  \w     96.00 129.00   0.50    4.00    --  111.00  45.00 -60.00   66
 15  \w     89.00 174.00   0.50    4.00    --  111.00  61.00-120.00  170
 16  \w     89.00 132.00   0.50    4.00    --  111.00  61.00-180.00   86
 17  \w     83.00 111.00   0.50    4.00    --  111.00  61.00 -90.00   56
 18  \w     83.00 176.00   0.50    4.00    --  111.00  61.00-150.00  186
 19  \w     40.00  75.00   0.50    4.00    --  111.00-111.00 -30.00   70
 20  \w     38.00  70.00   0.50    4.00    --  111.00-111.00  30.00   64
 21  \w     36.00  74.00   0.50    4.00    --  111.00 -77.00 -30.00   76
 22  \w     32.00  57.00   0.50    4.00    --  111.00 -94.00  60.00   50
 23  \w     47.00 111.00   0.50    4.00    --  111.00-111.00 150.00  128
 24  \w     35.00 139.00   0.50    4.00    --  111.00 -77.00 150.00  208
 25  \w    138.00 173.00   0.50    4.00    --  111.00 111.00 150.00   70
 26  \w    -64.00  31.00   0.50    1.00    --  -41.74  60.00 115.00  190
 27  \w   -108.00 -18.00   0.50    1.00    --  -41.74 -57.00 -30.00  180
;
_diffrn_measurement_device 'four-circle diffractometer'
_diffrn_measurement_device_type 'SuperNova, Dual, Cu at zero, AtlasS2'
_diffrn_measurement_method '\w scans'
_diffrn_orient_matrix_type 'CrysAlisPro convention (1999,Acta A55,543-557)'
_diffrn_orient_matrix_UB_11 -0.0041646667
_diffrn_orient_matrix_UB_12 0.0179637667
_diffrn_orient_matrix_UB_13 -0.0221423333
_diffrn_orient_matrix_UB_21 0.0496374000
_diffrn_orient_matrix_UB_22 0.1244136000
_diffrn_orient_matrix_UB_23 0.0035058000
_diffrn_orient_matrix_UB_31 0.1165809667
_diffrn_orient_matrix_UB_32 0.0165549333
_diffrn_orient_matrix_UB_33 -0.0022729667
_diffrn_radiation_monochromator mirror
_diffrn_radiation_probe x-ray
_diffrn_radiation_type CuK\a
_diffrn_radiation_wavelength 1.54184
_diffrn_reflns_av_R_equivalents 0.0246
_diffrn_reflns_av_unetI/netI 0.0154
_diffrn_reflns_Laue_measured_fraction_full 1.000
_diffrn_reflns_Laue_measured_fraction_max 0.999
_diffrn_reflns_limit_h_max 17
_diffrn_reflns_limit_h_min -14
_diffrn_reflns_limit_k_max 17
_diffrn_reflns_limit_k_min -16
_diffrn_reflns_limit_l_max 85
_diffrn_reflns_limit_l_min -85
_diffrn_reflns_number 33073
_diffrn_reflns_point_group_measured_fraction_full 0.969
_diffrn_reflns_point_group_measured_fraction_max 0.967
_diffrn_reflns_theta_full 67.684
_diffrn_reflns_theta_max 76.037
_diffrn_reflns_theta_min 3.861
_diffrn_source 'micro-focus sealed X-ray tube'
_diffrn_source_type 'SuperNova (Cu) X-ray Source'
_exptl_absorpt_coefficient_mu 2.300
_exptl_absorpt_correction_T_max 0.836
_exptl_absorpt_correction_T_min 0.667
_exptl_absorpt_correction_type gaussian
_exptl_absorpt_process_details
;
CrysAlisPro 1.171.38.41 (Rigaku Oxford Diffraction, 2015)
Numerical absorption correction based on gaussian integration over
			a multifaceted crystal model
Empirical absorption correction using spherical harmonics,
 implemented in SCALE3 ABSPACK scaling algorithm.
;
_exptl_crystal_colour 'clear colourless'
_exptl_crystal_colour_lustre clear
_exptl_crystal_colour_primary colourless
_exptl_crystal_density_diffrn 1.269
_exptl_crystal_description block
_exptl_crystal_F_000 4716
_exptl_crystal_size_max 0.315
_exptl_crystal_size_mid 0.254
_exptl_crystal_size_min 0.102
_refine_diff_density_max 0.974
_refine_diff_density_min -0.485
_refine_diff_density_rms 0.087
_refine_ls_abs_structure_details
;
 Refined as an inversion twin.
;
_refine_ls_abs_structure_Flack 0.07(4)
_refine_ls_extinction_method none
_refine_ls_goodness_of_fit_ref 1.083
_refine_ls_hydrogen_treatment constr
_refine_ls_matrix_type full
_refine_ls_number_parameters 477
_refine_ls_number_reflns 5261
_refine_ls_number_restraints 433
_refine_ls_restrained_S_all 1.087
_refine_ls_R_factor_all 0.0701
_refine_ls_R_factor_gt 0.0696
_refine_ls_shift/su_max 0.001
_refine_ls_shift/su_mean 0.000
_refine_ls_structure_factor_coef Fsqd
_refine_ls_weighting_details 'w=1/[\s^2^(Fo^2^)+(0.1504P)^2^+10.6723P] where P=(Fo^2^+2Fc^2^)/3'
_refine_ls_weighting_scheme calc
_refine_ls_wR_factor_gt 0.1896
_refine_ls_wR_factor_ref 0.1913
_reflns_Friedel_coverage 0.935
_reflns_Friedel_fraction_full 0.939
_reflns_Friedel_fraction_max 0.936
_reflns_number_gt 5195
_reflns_number_total 5261
_reflns_threshold_expression 'I > 2\s(I)'
_cod_data_source_file d6sc02577c2.cif
_cod_data_source_block jjw0944
_cod_original_cell_volume 11653.45(16)
_cod_original_sg_symbol_H-M 'R 3 c'
_cod_database_code 1577306
_shelx_shelxl_version_number 2018/3
_chemical_oxdiff_formula C141F12N21O7P8S4
_shelx_space_group_comment
;
The symmetry employed for this shelxl refinement is uniquely defined
by the following loop, which should always be used as a source of
symmetry information in preference to the above space-group names.
They are only intended as comments.
;
_reflns_odcompleteness_completeness 99.96
_reflns_odcompleteness_iscentric 1
_reflns_odcompleteness_theta 66.97
_olex2_refinement_description
;
1. Twinned data refinement
 Scales: 0.93(4)
 0.07(4)
2. Fixed Uiso
 At 1.2 times of:
  All C(H) groups, All C(H,H) groups
 At 1.5 times of:
  All C(H,H,H) groups
3. Uiso/Uaniso restraints and constraints
S2A \\sim F2A \\sim F3A \\sim F4A \\sim O2A \\sim O3A \\sim O4A \\sim C23A
\\sim S2B \\sim F2B \\sim F3B \\sim F4B \\sim O2B \\sim O3B \\sim O4B \\sim
C23B: within 2A with sigma of 0.01 and sigma for terminal atoms of 0.02 within
2A
N4 \\sim C21 \\sim C22: within 2A with sigma of 0.01 and sigma for terminal
atoms of 0.02 within 2A
S3B \\sim F5B \\sim F6B \\sim F7B \\sim O5B \\sim O6B \\sim O7B \\sim C24B
\\sim S3A \\sim F5A \\sim F6A \\sim F7A \\sim O5A \\sim O6A \\sim O7A \\sim
C24A: within 2A with sigma of 0.01 and sigma for terminal atoms of 0.01 within
2A
Uanis(O2A) = Uanis(O3B)
Uanis(O2B) = Uanis(O3B)
4. Others
 Sof(S2A)=Sof(F2A)=Sof(F3A)=Sof(F4A)=Sof(O2A)=Sof(O3A)=Sof(O4A)=Sof(C23A)=
 0.33333*(1-FVAR(2))
 Sof(S2B)=Sof(F2B)=Sof(F3B)=Sof(F4B)=Sof(O2B)=Sof(O3B)=Sof(O4B)=Sof(C23B)=
 0.33333*FVAR(2)
 Sof(S3B)=Sof(F5B)=Sof(F6B)=Sof(F7B)=Sof(O5B)=Sof(O6B)=Sof(O7B)=Sof(C24B)=
 0.33333*(1-FVAR(3))
 Sof(S3A)=Sof(F5A)=Sof(F6A)=Sof(F7A)=Sof(O5A)=Sof(O6A)=Sof(O7A)=Sof(C24A)=
 0.33333*FVAR(3)
 Fixed Sof: N3(0.666667) C19(0.666667) C20(0.666667) H20A(0.666667)
 H20B(0.666667) H20C(0.666667) N4(0.333333) C21(0.333333) C22(0.333333)
 H22A(0.333333) H22B(0.333333) H22C(0.333333)
5.a Free rotating group:
 S3B(F5B,F6B,F7B,O5B,O6B,O7B,C24B), S2A(F2A,F3A,F4A,O2A,O3A,O4A,C23A), S2B(F2B,
 F3B,F4B,O2B,O3B,O4B,C23B), S3A(F5A,F6A,F7A,O5A,O6A,O7A,C24A)
5.b Ternary CH refined with riding coordinates:
 C6(H6), C9(H9), C12(H12)
5.c Secondary CH2 refined with riding coordinates:
 C13(H13A,H13B), C14(H14A,H14B), C15(H15A,H15B), C16(H16A,H16B), C17(H17A,H17B)
5.d Idealised Me refined as rotating group:
 C4(H4A,H4B,H4C), C5(H5A,H5B,H5C), C7(H7A,H7B,H7C), C8(H8A,H8B,H8C), C10(H10A,
 H10B,H10C), C11(H11A,H11B,H11C), C20(H20A,H20B,H20C), C22(H22A,H22B,H22C)
;
_olex2_submission_special_instructions 'No special instructions were received'
_oxdiff_exptl_absorpt_empirical_details
;
Empirical correction (ABSPACK) includes:
- Absorption correction using spherical harmonics
- Frame scaling
;
_oxdiff_exptl_absorpt_empirical_full_max 1.187
_oxdiff_exptl_absorpt_empirical_full_min 0.852

loop_
_space_group_symop_operation_xyz
'x, y, z'
'-y, x-y, z'
'-x+y, -x, z'
'-y, -x, z+1/2'
'-x+y, y, z+1/2'
'x, x-y, z+1/2'
'x+2/3, y+1/3, z+1/3'
'-y+2/3, x-y+1/3, z+1/3'
'-x+y+2/3, -x+1/3, z+1/3'
'-y+2/3, -x+1/3, z+5/6'
'-x+y+2/3, y+1/3, z+5/6'
'x+2/3, x-y+1/3, z+5/6'
'x+1/3, y+2/3, z+2/3'
'-y+1/3, x-y+2/3, z+2/3'
'-x+y+1/3, -x+2/3, z+2/3'
'-y+1/3, -x+2/3, z+7/6'
'-x+y+1/3, y+2/3, z+7/6'
'x+1/3, x-y+2/3, z+7/6'

loop_
_atom_site_label
_atom_site_type_symbol
_atom_site_fract_x
_atom_site_fract_y
_atom_site_fract_z
_atom_site_U_iso_or_equiv
_atom_site_adp_type
_atom_site_occupancy
_atom_site_site_symmetry_order
_atom_site_calc_flag
_atom_site_refinement_flags_posn
_atom_site_refinement_flags_adp
_atom_site_refinement_flags_occupancy
_atom_site_disorder_assembly
_atom_site_disorder_group
P1 P 0.333333 0.666667 0.53034(2) 0.0266(3) Uani 1 3 d S T P . .
P2 P 0.30221(8) 0.51007(8) 0.54449(2) 0.0334(3) Uani 1 1 d . . . . .
N1 N 0.3423(4) 0.3742(3) 0.52032(8) 0.0473(10) Uani 1 1 d . . . . .
N2 N 0.2241(3) 0.4101(3) 0.50597(6) 0.0389(8) Uani 1 1 d . . . . .
C1 C 0.2824(4) 0.4264(3) 0.52276(7) 0.0371(9) Uani 1 1 d . . . . .
C2 C 0.3217(5) 0.3275(4) 0.50218(10) 0.0569(14) Uani 1 1 d . . . . .
C3 C 0.2492(5) 0.3501(4) 0.49318(9) 0.0497(12) Uani 1 1 d . . . . .
C4 C 0.3722(7) 0.2635(6) 0.49371(15) 0.080(2) Uani 1 1 d . . . . .
H4A H 0.419446 0.258154 0.503259 0.119 Uiso 1 1 calc R U . . .
H4B H 0.414269 0.300650 0.482302 0.119 Uiso 1 1 calc R U . . .
H4C H 0.314834 0.190970 0.490188 0.119 Uiso 1 1 calc R U . . .
C5 C 0.2053(6) 0.3187(6) 0.47277(10) 0.0641(16) Uani 1 1 d . . . . .
H5A H 0.126302 0.281290 0.473070 0.096 Uiso 1 1 calc R U . . .
H5B H 0.228899 0.270916 0.467300 0.096 Uiso 1 1 calc R U . . .
H5C H 0.232495 0.383806 0.464892 0.096 Uiso 1 1 calc R U . . .
C6 C 0.4111(6) 0.3644(5) 0.53631(10) 0.0571(14) Uani 1 1 d . . . . .
H6 H 0.402316 0.400909 0.547824 0.069 Uiso 1 1 calc R U . . .
C7 C 0.5325(6) 0.4260(7) 0.53135(12) 0.0670(16) Uani 1 1 d . . . . .
H7A H 0.545073 0.394379 0.519885 0.101 Uiso 1 1 calc R U . . .
H7B H 0.573685 0.420833 0.542101 0.101 Uiso 1 1 calc R U . . .
H7C H 0.555726 0.501984 0.528927 0.101 Uiso 1 1 calc R U . . .
C8 C 0.3655(10) 0.2440(7) 0.5420(2) 0.110(4) Uani 1 1 d . . . . .
H8A H 0.291928 0.214258 0.546893 0.165 Uiso 1 1 calc R U . . .
H8B H 0.411231 0.239162 0.551946 0.165 Uiso 1 1 calc R U . . .
H8C H 0.364820 0.202825 0.530725 0.165 Uiso 1 1 calc R U . . .
C9 C 0.1368(4) 0.4394(4) 0.50382(7) 0.0411(9) Uani 1 1 d . . . . .
H9 H 0.139607 0.481337 0.515481 0.049 Uiso 1 1 calc R U . . .
C10 C 0.1558(5) 0.5132(5) 0.48619(9) 0.0519(12) Uani 1 1 d . . . . .
H10A H 0.231611 0.570222 0.485787 0.078 Uiso 1 1 calc R U . . .
H10B H 0.109878 0.545745 0.487245 0.078 Uiso 1 1 calc R U . . .
H10C H 0.137739 0.470167 0.474442 0.078 Uiso 1 1 calc R U . . .
C11 C 0.0235(4) 0.3364(5) 0.50338(9) 0.0548(13) Uani 1 1 d . . . . .
H11A H 0.019830 0.290327 0.492697 0.082 Uiso 1 1 calc R U . . .
H11B H -0.031717 0.357067 0.501726 0.082 Uiso 1 1 calc R U . . .
H11C H 0.011045 0.296978 0.515457 0.082 Uiso 1 1 calc R U . . .
C12 C 0.1648(4) 0.4489(4) 0.55637(7) 0.0422(10) Uani 1 1 d . . . . .
H12 H 0.115983 0.464866 0.548546 0.051 Uiso 1 1 calc R U . . .
C13 C 0.1141(5) 0.3242(4) 0.55862(9) 0.0564(13) Uani 1 1 d . . . . .
H13A H 0.164097 0.308233 0.565821 0.068 Uiso 1 1 calc R U . . .
H13B H 0.102096 0.290216 0.545826 0.068 Uiso 1 1 calc R U . . .
C14 C 0.0043(6) 0.2768(6) 0.56958(12) 0.074(2) Uani 1 1 d . . . . .
H14A H -0.047567 0.286119 0.561564 0.088 Uiso 1 1 calc R U . . .
H14B H -0.025247 0.198511 0.571499 0.088 Uiso 1 1 calc R U . . .
C15 C 0.0141(6) 0.3304(6) 0.58923(10) 0.0709(18) Uani 1 1 d . . . . .
H15A H 0.056898 0.312217 0.598032 0.085 Uiso 1 1 calc R U . . .
H15B H -0.058599 0.302368 0.594860 0.085 Uiso 1 1 calc R U . . .
C16 C 0.0695(6) 0.4547(6) 0.58698(9) 0.0619(15) Uani 1 1 d . . . . .
H16A H 0.022145 0.473243 0.579520 0.074 Uiso 1 1 calc R U . . .
H16B H 0.080851 0.488571 0.599779 0.074 Uiso 1 1 calc R U . . .
C17 C 0.1795(5) 0.4993(4) 0.57662(8) 0.0485(11) Uani 1 1 d . . . . .
H17A H 0.227536 0.482867 0.584325 0.058 Uiso 1 1 calc R U . . .
H17B H 0.214012 0.578628 0.575447 0.058 Uiso 1 1 calc R U . . .
S3B S -0.016(3) 0.006(3) 0.5259(3) 0.095(4) Uani 0.109(4) 1 d G U P A -2
F5B F -0.076(6) 0.000(6) 0.5630(4) 0.093(7) Uani 0.109(4) 1 d G U P A -2
F6B F 0.001(6) -0.097(6) 0.5572(6) 0.099(8) Uani 0.109(4) 1 d G U P A -2
F7B F 0.099(5) 0.080(6) 0.5589(7) 0.109(12) Uani 0.109(4) 1 d G U P A -2
O5B O -0.011(4) 0.111(4) 0.5243(6) 0.090(6) Uani 0.109(4) 1 d G U P A -2
O6B O -0.122(3) -0.089(4) 0.5224(8) 0.093(6) Uani 0.109(4) 1 d G U P A -2
O7B O 0.077(4) 0.002(4) 0.5178(5) 0.105(6) Uani 0.109(4) 1 d G U P A -2
C24B C 0.003(4) -0.003(5) 0.5525(3) 0.099(6) Uani 0.109(4) 1 d G U P A -2
S2A S 0.2568(5) 0.6827(6) 0.42699(9) 0.0582(16) Uani 0.232(4) 1 d G U P B -1
F2A F 0.3711(13) 0.5800(14) 0.4316(3) 0.109(6) Uani 0.232(4) 1 d G U P B -1
F3A F 0.4415(11) 0.7119(18) 0.4106(3) 0.111(8) Uani 0.232(4) 1 d G U P B -1
F4A F 0.4559(8) 0.7482(16) 0.4414(3) 0.094(8) Uani 0.232(4) 1 d G U P B -1
O2A O 0.2137(10) 0.6468(14) 0.44644(13) 0.062(4) Uani 0.232(4) 1 d G U P B -1
O3A O 0.1972(10) 0.6057(13) 0.41144(19) 0.084(7) Uani 0.232(4) 1 d G U P B -1
O4A O 0.2937(12) 0.7968(7) 0.4226(3) 0.098(8) Uani 0.232(4) 1 d G U P B -1
C23A C 0.3876(6) 0.6805(11) 0.4277(2) 0.069(5) Uani 0.232(4) 1 d G U P B -1
S2B S 0.327(2) 0.661(3) 0.44184(15) 0.055(3) Uani 0.101(4) 1 d G U P B -2
F2B F 0.264(3) 0.584(5) 0.4058(4) 0.088(13) Uani 0.101(4) 1 d G U P B -2
F3B F 0.366(3) 0.760(4) 0.4072(4) 0.051(6) Uani 0.101(4) 1 d G U P B -2
F4B F 0.438(3) 0.657(4) 0.4107(4) 0.073(8) Uani 0.101(4) 1 d G U P B -2
O2B O 0.312(3) 0.554(3) 0.4471(5) 0.062(4) Uani 0.101(4) 1 d G U P B -2
O3B O 0.230(3) 0.672(4) 0.4432(3) 0.062(4) Uani 0.101(4) 1 d G U P B -2
O4B O 0.428(3) 0.755(3) 0.4487(4) 0.066(11) Uani 0.101(4) 1 d G U P B -2
C23B C 0.350(3) 0.665(4) 0.41517(17) 0.069(6) Uani 0.101(4) 1 d G U P B -2
S3A S -0.0310(7) 0.0508(6) 0.51737(17) 0.081(2) Uani 0.224(4) 1 d G U P A -1
F5A F -0.0927(14) -0.1617(5) 0.5159(3) 0.124(7) Uani 0.224(4) 1 d G U P A -1
F6A F 0.0584(15) -0.0570(13) 0.5006(3) 0.109(6) Uani 0.224(4) 1 d G U P A -1
F7A F 0.0566(16) -0.0634(13) 0.5321(3) 0.104(4) Uani 0.224(4) 1 d G U P A -1
O5A O -0.0940(14) 0.0279(12) 0.5352(2) 0.105(5) Uani 0.224(4) 1 d G U P A -1
O6A O -0.0920(13) 0.0352(12) 0.4995(2) 0.095(6) Uani 0.224(4) 1 d G U P A -1
O7A O 0.0778(9) 0.1469(6) 0.5179(3) 0.091(5) Uani 0.224(4) 1 d G U P A -1
C24A C -0.0008(11) -0.0634(7) 0.5165(2) 0.094(5) Uani 0.224(4) 1 d G U P A -1
S1 S 0.666667 0.333333 0.47940(7) 0.0781(9) Uani 1 3 d S T P . .
F1 F 0.5664(9) 0.3065(9) 0.44419(17) 0.152(4) Uani 1 1 d . . . . .
O1 O 0.5791(5) 0.2223(5) 0.48244(11) 0.0835(16) Uani 1 1 d . . . . .
C18 C 0.666667 0.333333 0.4494(4) 0.100(5) Uani 1 3 d S T P . .
N3 N 0.2719(11) 0.3916(10) 0.61701(18) 0.087(3) Uani 0.6667 1 d . . P C 1
C19 C 0.2855(10) 0.3202(9) 0.61257(17) 0.068(2) Uani 0.6667 1 d . . P C 1
C20 C 0.2892(14) 0.2236(11) 0.6091(2) 0.087(4) Uani 0.6667 1 d . . P C 1
H20A H 0.251569 0.190646 0.597118 0.131 Uiso 0.6667 1 calc R U P C 1
H20B H 0.254027 0.173073 0.619713 0.131 Uiso 0.6667 1 calc R U P C 1
H20C H 0.364474 0.241046 0.608149 0.131 Uiso 0.6667 1 calc R U P C 1
N4 N 0.5365(17) 0.8076(15) 0.6249(3) 0.067(4) Uani 0.3333 1 d . U P D -1
C21 C 0.4455(19) 0.7474(17) 0.6244(3) 0.060(4) Uani 0.3333 1 d . U P D -1
C22 C 0.333(8) 0.653(6) 0.6232(4) 0.070(10) Uani 0.3333 1 d . U P D -1
H22A H 0.301808 0.653575 0.610707 0.105 Uiso 0.3333 1 calc R U P D -1
H22B H 0.288770 0.658462 0.633395 0.105 Uiso 0.3333 1 calc R U P D -1
H22C H 0.334644 0.586013 0.624662 0.105 Uiso 0.3333 1 calc R U P D -1

loop_
_atom_site_aniso_label
_atom_site_aniso_U_11
_atom_site_aniso_U_22
_atom_site_aniso_U_33
_atom_site_aniso_U_23
_atom_site_aniso_U_13
_atom_site_aniso_U_12
P1 0.0257(5) 0.0257(5) 0.0285(7) 0.000 0.000 0.0129(2)
P2 0.0347(5) 0.0303(5) 0.0354(5) 0.0034(4) -0.0017(4) 0.0163(4)
N1 0.048(2) 0.0325(18) 0.068(3) -0.0002(17) 0.0022(19) 0.0253(17)
N2 0.0387(18) 0.0309(17) 0.0440(19) -0.0063(14) -0.0002(15) 0.0151(15)
C1 0.038(2) 0.0280(18) 0.044(2) 0.0023(15) 0.0028(17) 0.0162(16)
C2 0.061(3) 0.034(2) 0.076(4) -0.009(2) 0.010(3) 0.023(2)
C3 0.055(3) 0.030(2) 0.058(3) -0.0115(19) 0.006(2) 0.017(2)
C4 0.083(5) 0.054(3) 0.118(7) -0.020(4) 0.007(4) 0.046(4)
C5 0.079(4) 0.054(3) 0.058(3) -0.023(3) -0.001(3) 0.032(3)
C6 0.066(3) 0.043(3) 0.078(4) 0.008(2) 0.003(3) 0.039(3)
C7 0.062(3) 0.072(4) 0.083(4) -0.006(3) -0.004(3) 0.046(3)
C8 0.101(7) 0.054(4) 0.178(12) 0.037(5) -0.014(7) 0.041(4)
C9 0.039(2) 0.033(2) 0.045(2) -0.0106(17) -0.0074(17) 0.0140(17)
C10 0.044(2) 0.052(3) 0.055(3) -0.002(2) -0.011(2) 0.020(2)
C11 0.041(3) 0.048(3) 0.059(3) -0.014(2) -0.002(2) 0.011(2)
C12 0.041(2) 0.037(2) 0.042(2) 0.0075(17) 0.0029(17) 0.0154(18)
C13 0.061(3) 0.034(2) 0.057(3) 0.012(2) 0.010(2) 0.011(2)
C14 0.060(4) 0.049(3) 0.078(4) 0.018(3) 0.016(3) 0.002(3)
C15 0.065(4) 0.064(4) 0.057(3) 0.024(3) 0.019(3) 0.012(3)
C16 0.059(3) 0.069(4) 0.044(3) 0.010(2) 0.017(2) 0.022(3)
C17 0.050(3) 0.046(3) 0.041(2) 0.0125(19) 0.006(2) 0.018(2)
S3B 0.085(7) 0.051(5) 0.154(7) -0.007(6) 0.010(6) 0.037(5)
F5B 0.076(12) 0.055(10) 0.161(13) -0.003(12) 0.016(12) 0.043(9)
F6B 0.077(12) 0.060(11) 0.168(14) -0.007(12) 0.009(12) 0.041(10)
F7B 0.081(17) 0.056(15) 0.175(18) -0.003(16) 0.021(17) 0.023(14)
O5B 0.090(9) 0.037(8) 0.149(10) -0.008(8) 0.003(9) 0.037(8)
O6B 0.081(9) 0.051(7) 0.152(9) -0.008(8) 0.015(8) 0.036(7)
O7B 0.093(9) 0.063(8) 0.150(9) -0.010(8) 0.008(8) 0.032(7)
C24B 0.081(10) 0.056(9) 0.165(11) -0.003(10) 0.011(10) 0.038(9)
S2A 0.056(3) 0.060(4) 0.048(3) 0.008(3) -0.001(2) 0.022(3)
F2A 0.102(11) 0.103(11) 0.114(12) 0.008(11) -0.010(11) 0.044(10)
F3A 0.102(12) 0.122(14) 0.083(11) -0.025(12) 0.034(10) 0.037(11)
F4A 0.053(10) 0.115(14) 0.085(13) 0.012(12) -0.015(9) 0.020(10)
O2A 0.052(7) 0.067(9) 0.056(7) 0.013(7) -0.004(6) 0.020(7)
O3A 0.070(12) 0.092(14) 0.079(12) -0.012(11) -0.020(10) 0.032(11)
O4A 0.119(16) 0.066(12) 0.095(15) 0.016(11) 0.004(13) 0.036(12)
C23A 0.066(7) 0.080(8) 0.067(7) 0.007(7) 0.015(7) 0.041(7)
S2B 0.060(6) 0.067(7) 0.048(4) 0.027(6) -0.008(7) 0.040(6)
F2B 0.074(19) 0.09(2) 0.080(19) 0.026(17) -0.026(17) 0.029(17)
F3B 0.073(12) 0.061(11) 0.047(11) 0.013(10) -0.005(10) 0.054(9)
F4B 0.080(14) 0.075(14) 0.083(14) 0.004(14) 0.012(13) 0.053(12)
O2B 0.052(7) 0.067(9) 0.056(7) 0.013(7) -0.004(6) 0.020(7)
O3B 0.052(7) 0.067(9) 0.056(7) 0.013(7) -0.004(6) 0.020(7)
O4B 0.059(16) 0.081(17) 0.050(16) 0.028(14) -0.001(14) 0.030(14)
C23B 0.069(8) 0.075(8) 0.060(7) 0.011(8) 0.000(8) 0.035(8)
S3A 0.076(5) 0.035(3) 0.135(6) -0.001(4) 0.007(4) 0.030(3)
F5A 0.106(11) 0.062(9) 0.177(13) -0.013(10) 0.013(11) 0.022(9)
F6A 0.104(11) 0.079(9) 0.148(12) -0.018(9) -0.002(10) 0.048(8)
F7A 0.086(8) 0.067(7) 0.164(10) 0.006(8) -0.004(8) 0.042(6)
O5A 0.089(8) 0.065(7) 0.153(9) -0.012(7) 0.026(8) 0.032(7)
O6A 0.082(11) 0.073(10) 0.148(14) -0.010(11) -0.006(11) 0.052(9)
O7A 0.093(9) 0.031(6) 0.146(10) -0.011(8) 0.007(9) 0.029(6)
C24A 0.089(8) 0.053(7) 0.150(9) -0.016(7) 0.007(7) 0.041(6)
S1 0.0669(11) 0.0669(11) 0.100(2) 0.000 0.000 0.0334(6)
F1 0.155(7) 0.155(8) 0.156(9) -0.024(6) -0.053(6) 0.087(7)
O1 0.077(3) 0.075(3) 0.105(5) 0.011(3) 0.006(3) 0.043(3)
C18 0.085(6) 0.085(6) 0.131(16) 0.000 0.000 0.042(3)
N3 0.101(8) 0.076(7) 0.081(6) 0.003(5) -0.018(6) 0.043(6)
C19 0.072(6) 0.056(5) 0.067(6) 0.002(4) -0.010(5) 0.025(5)
C20 0.103(10) 0.074(7) 0.077(7) -0.010(6) -0.028(7) 0.038(7)
N4 0.074(11) 0.055(8) 0.066(9) -0.005(7) 0.001(8) 0.027(8)
C21 0.073(11) 0.054(8) 0.061(9) -0.013(7) -0.021(8) 0.038(9)
C22 0.059(15) 0.07(2) 0.098(11) -0.008(18) -0.02(2) 0.043(16)

loop_
_atom_type_symbol
_atom_type_description
_atom_type_scat_dispersion_real
_atom_type_scat_dispersion_imag
_atom_type_scat_source
C C 0.0181 0.0091 'International Tables Vol C Tables 4.2.6.8 and 6.1.1.4'
H H 0.0000 0.0000 'International Tables Vol C Tables 4.2.6.8 and 6.1.1.4'
F F 0.0727 0.0534 'International Tables Vol C Tables 4.2.6.8 and 6.1.1.4'
N N 0.0311 0.0180 'International Tables Vol C Tables 4.2.6.8 and 6.1.1.4'
O O 0.0492 0.0322 'International Tables Vol C Tables 4.2.6.8 and 6.1.1.4'
P P 0.2955 0.4335 'International Tables Vol C Tables 4.2.6.8 and 6.1.1.4'
S S 0.3331 0.5567 'International Tables Vol C Tables 4.2.6.8 and 6.1.1.4'

loop_
_exptl_crystal_face_index_h
_exptl_crystal_face_index_k
_exptl_crystal_face_index_l
_exptl_crystal_face_perp_dist
0 0 3 0.0509
0 0 -3 0.0509
1 -1 2 0.1300
1 0 -2 0.1046
0 -1 -2 0.1027
-1 1 -2 0.0752
-9 3 0 0.1270
-1 8 15 0.1351

loop_
_geom_angle_atom_site_label_1
_geom_angle_atom_site_label_2
_geom_angle_atom_site_label_3
_geom_angle
_geom_angle_site_symmetry_1
_geom_angle_site_symmetry_3
_geom_angle_publ_flag
P2 P1 P2 102.64(6) 3_565 2_665 ?
P2 P1 P2 102.64(6) 2_665 . ?
P2 P1 P2 102.64(6) 3_565 . ?
C1 P2 P1 99.87(15) . . ?
C1 P2 C12 105.6(2) . . ?
C12 P2 P1 106.92(16) . . ?
C1 N1 C6 123.4(5) . . ?
C2 N1 C1 109.2(5) . . ?
C2 N1 C6 127.2(5) . . ?
C1 N2 C3 108.8(4) . . ?
C1 N2 C9 123.3(4) . . ?
C3 N2 C9 127.3(4) . . ?
N1 C1 P2 120.3(4) . . ?
N2 C1 P2 132.8(4) . . ?
N2 C1 N1 106.6(4) . . ?
N1 C2 C4 125.8(7) . . ?
C3 C2 N1 107.6(5) . . ?
C3 C2 C4 126.5(7) . . ?
N2 C3 C5 125.3(5) . . ?
C2 C3 N2 107.8(5) . . ?
C2 C3 C5 126.9(5) . . ?
C2 C4 H4A 109.5 . . ?
C2 C4 H4B 109.5 . . ?
C2 C4 H4C 109.5 . . ?
H4A C4 H4B 109.5 . . ?
H4A C4 H4C 109.5 . . ?
H4B C4 H4C 109.5 . . ?
C3 C5 H5A 109.5 . . ?
C3 C5 H5B 109.5 . . ?
C3 C5 H5C 109.5 . . ?
H5A C5 H5B 109.5 . . ?
H5A C5 H5C 109.5 . . ?
H5B C5 H5C 109.5 . . ?
N1 C6 H6 106.3 . . ?
N1 C6 C7 112.0(5) . . ?
N1 C6 C8 110.6(7) . . ?
C7 C6 H6 106.3 . . ?
C7 C6 C8 114.7(6) . . ?
C8 C6 H6 106.3 . . ?
C6 C7 H7A 109.5 . . ?
C6 C7 H7B 109.5 . . ?
C6 C7 H7C 109.5 . . ?
H7A C7 H7B 109.5 . . ?
H7A C7 H7C 109.5 . . ?
H7B C7 H7C 109.5 . . ?
C6 C8 H8A 109.5 . . ?
C6 C8 H8B 109.5 . . ?
C6 C8 H8C 109.5 . . ?
H8A C8 H8B 109.5 . . ?
H8A C8 H8C 109.5 . . ?
H8B C8 H8C 109.5 . . ?
N2 C9 H9 107.2 . . ?
N2 C9 C10 112.3(4) . . ?
N2 C9 C11 110.8(4) . . ?
C10 C9 H9 107.2 . . ?
C11 C9 H9 107.2 . . ?
C11 C9 C10 112.0(5) . . ?
C9 C10 H10A 109.5 . . ?
C9 C10 H10B 109.5 . . ?
C9 C10 H10C 109.5 . . ?
H10A C10 H10B 109.5 . . ?
H10A C10 H10C 109.5 . . ?
H10B C10 H10C 109.5 . . ?
C9 C11 H11A 109.5 . . ?
C9 C11 H11B 109.5 . . ?
C9 C11 H11C 109.5 . . ?
H11A C11 H11B 109.5 . . ?
H11A C11 H11C 109.5 . . ?
H11B C11 H11C 109.5 . . ?
P2 C12 H12 109.7 . . ?
C13 C12 P2 110.7(4) . . ?
C13 C12 H12 109.7 . . ?
C17 C12 P2 108.4(4) . . ?
C17 C12 H12 109.7 . . ?
C17 C12 C13 108.5(4) . . ?
C12 C13 H13A 109.7 . . ?
C12 C13 H13B 109.7 . . ?
C12 C13 C14 109.6(6) . . ?
H13A C13 H13B 108.2 . . ?
C14 C13 H13A 109.7 . . ?
C14 C13 H13B 109.7 . . ?
C13 C14 H14A 108.9 . . ?
C13 C14 H14B 108.9 . . ?
H14A C14 H14B 107.7 . . ?
C15 C14 C13 113.4(6) . . ?
C15 C14 H14A 108.9 . . ?
C15 C14 H14B 108.9 . . ?
C14 C15 H15A 109.6 . . ?
C14 C15 H15B 109.6 . . ?
C14 C15 C16 110.3(5) . . ?
H15A C15 H15B 108.1 . . ?
C16 C15 H15A 109.6 . . ?
C16 C15 H15B 109.6 . . ?
C15 C16 H16A 109.5 . . ?
C15 C16 H16B 109.5 . . ?
H16A C16 H16B 108.1 . . ?
C17 C16 C15 110.5(6) . . ?
C17 C16 H16A 109.5 . . ?
C17 C16 H16B 109.5 . . ?
C12 C17 H17A 109.4 . . ?
C12 C17 H17B 109.4 . . ?
C16 C17 C12 111.1(5) . . ?
C16 C17 H17A 109.4 . . ?
C16 C17 H17B 109.4 . . ?
H17A C17 H17B 108.0 . . ?
O5B S3B C24B 102.3 . . ?
O6B S3B O5B 115.5 . . ?
O6B S3B O7B 115.58(7) . . ?
O6B S3B C24B 102.34(8) . . ?
O7B S3B O5B 115.5 . . ?
O7B S3B C24B 102.4 . . ?
F5B C24B S3B 111.9 . . ?
F6B C24B S3B 111.8 . . ?
F6B C24B F5B 107.0 . . ?
F6B C24B F7B 106.99(8) . . ?
F7B C24B S3B 111.83(9) . . ?
F7B C24B F5B 106.99(9) . . ?
O2A S2A O3A 115.6 . . ?
O2A S2A O4A 115.6 . . ?
O2A S2A C23A 102.4 . . ?
O3A S2A C23A 102.4 . . ?
O4A S2A O3A 115.4 . . ?
O4A S2A C23A 102.4 . . ?
F2A C23A S2A 111.9 . . ?
F2A C23A F3A 106.8 . . ?
F2A C23A F4A 107.2 . . ?
F3A C23A S2A 111.8 . . ?
F4A C23A S2A 111.8 . . ?
F4A C23A F3A 106.9 . . ?
O2B S2B C23B 102.4 . . ?
O3B S2B O2B 115.45(5) . . ?
O3B S2B O4B 115.5 . . ?
O3B S2B C23B 102.6 . . ?
O4B S2B O2B 115.5 . . ?
O4B S2B C23B 102.38(7) . . ?
F2B C23B S2B 111.94(6) . . ?
F3B C23B S2B 112.0 . . ?
F3B C23B F2B 106.82(5) . . ?
F4B C23B S2B 112.0 . . ?
F4B C23B F2B 106.86(6) . . ?
F4B C23B F3B 106.9 . . ?
O5A S3A O6A 115.5 . . ?
O5A S3A O7A 115.6 . . ?
O5A S3A C24A 102.4 . . ?
O6A S3A O7A 115.5 . . ?
O6A S3A C24A 102.4 . . ?
O7A S3A C24A 102.4 . . ?
F5A C24A S3A 111.9 . . ?
F5A C24A F6A 107.0 . . ?
F5A C24A F7A 107.0 . . ?
F6A C24A S3A 111.8 . . ?
F7A C24A S3A 111.8 . . ?
F7A C24A F6A 107.0 . . ?
O1 S1 O1 117.95(17) . 3_665 ?
O1 S1 O1 117.95(17) . 2_655 ?
O1 S1 O1 117.96(17) 2_655 3_665 ?
O1 S1 C18 98.3(3) 3_665 . ?
O1 S1 C18 98.3(3) . . ?
O1 S1 C18 98.3(3) 2_655 . ?
F1 C18 S1 105.7(13) . . ?
F1 C18 S1 105.7(13) 3_665 . ?
F1 C18 S1 105.7(13) 2_655 . ?
F1 C18 F1 113.0(11) 3_665 . ?
F1 C18 F1 113.0(11) 2_655 . ?
F1 C18 F1 113.0(11) 2_655 3_665 ?
N3 C19 C20 171.4(15) . . ?
C19 C20 H20A 109.5 . . ?
C19 C20 H20B 109.5 . . ?
C19 C20 H20C 109.5 . . ?
H20A C20 H20B 109.5 . . ?
H20A C20 H20C 109.5 . . ?
H20B C20 H20C 109.5 . . ?
N4 C21 C22 169(3) . . ?
C21 C22 H22A 109.5 . . ?
C21 C22 H22B 109.5 . . ?
C21 C22 H22C 109.5 . . ?
H22A C22 H22B 109.5 . . ?
H22A C22 H22C 109.5 . . ?
H22B C22 H22C 109.5 . . ?

loop_
_geom_bond_atom_site_label_1
_geom_bond_atom_site_label_2
_geom_bond_distance
_geom_bond_site_symmetry_2
_geom_bond_publ_flag
P1 P2 2.2346(12) 3_565 ?
P1 P2 2.2346(12) 2_665 ?
P1 P2 2.2347(12) . ?
P2 C1 1.827(5) . ?
P2 C12 1.859(5) . ?
N1 C1 1.372(6) . ?
N1 C2 1.365(8) . ?
N1 C6 1.510(8) . ?
N2 C1 1.360(6) . ?
N2 C3 1.376(6) . ?
N2 C9 1.481(7) . ?
C2 C3 1.356(10) . ?
C2 C4 1.509(7) . ?
C3 C5 1.500(9) . ?
C4 H4A 0.9600 . ?
C4 H4B 0.9600 . ?
C4 H4C 0.9600 . ?
C5 H5A 0.9600 . ?
C5 H5B 0.9600 . ?
C5 H5C 0.9600 . ?
C6 H6 0.9800 . ?
C6 C7 1.513(10) . ?
C6 C8 1.528(9) . ?
C7 H7A 0.9600 . ?
C7 H7B 0.9600 . ?
C7 H7C 0.9600 . ?
C8 H8A 0.9600 . ?
C8 H8B 0.9600 . ?
C8 H8C 0.9600 . ?
C9 H9 0.9800 . ?
C9 C10 1.523(8) . ?
C9 C11 1.522(7) . ?
C10 H10A 0.9600 . ?
C10 H10B 0.9600 . ?
C10 H10C 0.9600 . ?
C11 H11A 0.9600 . ?
C11 H11B 0.9600 . ?
C11 H11C 0.9600 . ?
C12 H12 0.9800 . ?
C12 C13 1.531(7) . ?
C12 C17 1.521(8) . ?
C13 H13A 0.9700 . ?
C13 H13B 0.9700 . ?
C13 C14 1.534(9) . ?
C14 H14A 0.9700 . ?
C14 H14B 0.9700 . ?
C14 C15 1.512(12) . ?
C15 H15A 0.9700 . ?
C15 H15B 0.9700 . ?
C15 C16 1.522(10) . ?
C16 H16A 0.9700 . ?
C16 H16B 0.9700 . ?
C16 C17 1.520(8) . ?
C17 H17A 0.9700 . ?
C17 H17B 0.9700 . ?
S3B O5B 1.4452 . ?
S3B O6B 1.4442(14) . ?
S3B O7B 1.4448 . ?
S3B C24B 1.8530 . ?
F5B C24B 1.3390 . ?
F6B C24B 1.3381 . ?
F7B C24B 1.339(2) . ?
S2A O2A 1.4433 . ?
S2A O3A 1.4472 . ?
S2A O4A 1.4452 . ?
S2A C23A 1.8518 . ?
F2A C23A 1.3364 . ?
F3A C23A 1.3409 . ?
F4A C23A 1.3372 . ?
S2B O2B 1.4462 . ?
S2B O3B 1.4446 . ?
S2B O4B 1.4455(10) . ?
S2B C23B 1.8476 . ?
F2B C23B 1.3401(12) . ?
F3B C23B 1.3391 . ?
F4B C23B 1.3385 . ?
S3A O5A 1.4445 . ?
S3A O6A 1.4445 . ?
S3A O7A 1.4457 . ?
S3A C24A 1.8520 . ?
F5A C24A 1.3376 . ?
F6A C24A 1.3385 . ?
F7A C24A 1.3383 . ?
S1 O1 1.437(6) 2_655 ?
S1 O1 1.437(7) . ?
S1 O1 1.437(6) 3_665 ?
S1 C18 2.05(3) . ?
F1 C18 1.310(13) . ?
N3 C19 1.150(18) . ?
C19 C20 1.401(19) . ?
C20 H20A 0.9600 . ?
C20 H20B 0.9600 . ?
C20 H20C 0.9600 . ?
N4 C21 1.13(3) . ?
C21 C22 1.47(10) . ?
C22 H22A 0.9600 . ?
C22 H22B 0.9600 . ?
C22 H22C 0.9600 . ?

loop_
_geom_torsion_atom_site_label_1
_geom_torsion_atom_site_label_2
_geom_torsion_atom_site_label_3
_geom_torsion_atom_site_label_4
_geom_torsion
_geom_torsion_site_symmetry_1
_geom_torsion_site_symmetry_2
_geom_torsion_site_symmetry_3
_geom_torsion_site_symmetry_4
_geom_torsion_publ_flag
P1 P2 C1 N1 127.2(3) . . . . ?
P1 P2 C1 N2 -45.0(5) . . . . ?
P1 P2 C12 C13 155.5(4) . . . . ?
P1 P2 C12 C17 -85.6(3) . . . . ?
P2 C12 C13 C14 176.5(5) . . . . ?
P2 C12 C17 C16 178.6(4) . . . . ?
N1 C2 C3 N2 -0.7(6) . . . . ?
N1 C2 C3 C5 177.9(6) . . . . ?
C1 P2 C12 C13 49.8(4) . . . . ?
C1 P2 C12 C17 168.6(3) . . . . ?
C1 N1 C2 C3 0.0(6) . . . . ?
C1 N1 C2 C4 179.3(6) . . . . ?
C1 N1 C6 C7 -115.3(6) . . . . ?
C1 N1 C6 C8 115.5(8) . . . . ?
C1 N2 C3 C2 1.1(6) . . . . ?
C1 N2 C3 C5 -177.5(5) . . . . ?
C1 N2 C9 C10 126.4(5) . . . . ?
C1 N2 C9 C11 -107.6(5) . . . . ?
C2 N1 C1 P2 -173.4(4) . . . . ?
C2 N1 C1 N2 0.6(5) . . . . ?
C2 N1 C6 C7 70.3(7) . . . . ?
C2 N1 C6 C8 -58.9(9) . . . . ?
C3 N2 C1 P2 172.0(4) . . . . ?
C3 N2 C1 N1 -1.0(5) . . . . ?
C3 N2 C9 C10 -63.5(6) . . . . ?
C3 N2 C9 C11 62.5(7) . . . . ?
C4 C2 C3 N2 -180.0(6) . . . . ?
C4 C2 C3 C5 -1.4(10) . . . . ?
C6 N1 C1 P2 11.3(6) . . . . ?
C6 N1 C1 N2 -174.7(5) . . . . ?
C6 N1 C2 C3 175.1(5) . . . . ?
C6 N1 C2 C4 -5.6(10) . . . . ?
C9 N2 C1 P2 -16.3(7) . . . . ?
C9 N2 C1 N1 170.7(4) . . . . ?
C9 N2 C3 C2 -170.2(5) . . . . ?
C9 N2 C3 C5 11.2(9) . . . . ?
C12 P2 C1 N1 -122.0(4) . . . . ?
C12 P2 C1 N2 65.8(5) . . . . ?
C12 C13 C14 C15 -55.8(8) . . . . ?
C13 C12 C17 C16 -61.1(6) . . . . ?
C13 C14 C15 C16 53.6(9) . . . . ?
C14 C15 C16 C17 -54.5(8) . . . . ?
C15 C16 C17 C12 59.8(7) . . . . ?
C17 C12 C13 C14 57.7(7) . . . . ?
O5B S3B C24B F5B 59.97(9) . . . . ?
O5B S3B C24B F6B 180.0 . . . . ?
O5B S3B C24B F7B -60.0 . . . . ?
O6B S3B C24B F5B -60.01(11) . . . . ?
O6B S3B C24B F6B 60.0 . . . . ?
O6B S3B C24B F7B 180.0 . . . . ?
O7B S3B C24B F5B 179.96(11) . . . . ?
O7B S3B C24B F6B -60.02(7) . . . . ?
O7B S3B C24B F7B 59.9 . . . . ?
O2A S2A C23A F2A 60.1 . . . . ?
O2A S2A C23A F3A 179.9 . . . . ?
O2A S2A C23A F4A -60.2 . . . . ?
O3A S2A C23A F2A -59.9 . . . . ?
O3A S2A C23A F3A 59.9 . . . . ?
O3A S2A C23A F4A 179.8 . . . . ?
O4A S2A C23A F2A -179.8 . . . . ?
O4A S2A C23A F3A -60.0 . . . . ?
O4A S2A C23A F4A 59.9 . . . . ?
O2B S2B C23B F2B 60.0 . . . . ?
O2B S2B C23B F3B 180.0 . . . . ?
O2B S2B C23B F4B -59.95(7) . . . . ?
O3B S2B C23B F2B -60.0 . . . . ?
O3B S2B C23B F3B 60.0 . . . . ?
O3B S2B C23B F4B -179.95(7) . . . . ?
O4B S2B C23B F2B 180.0 . . . . ?
O4B S2B C23B F3B -60.0 . . . . ?
O4B S2B C23B F4B 60.01(7) . . . . ?
O5A S3A C24A F5A 59.9 . . . . ?
O5A S3A C24A F6A -180.0 . . . . ?
O5A S3A C24A F7A -60.0 . . . . ?
O6A S3A C24A F5A -60.1 . . . . ?
O6A S3A C24A F6A 60.0 . . . . ?
O6A S3A C24A F7A 180.0 . . . . ?
O7A S3A C24A F5A 180.0 . . . . ?
O7A S3A C24A F6A -59.9 . . . . ?
O7A S3A C24A F7A 60.0 . . . . ?

loop_
_twin_individual_id
_twin_individual_mass_fraction_refined
1 0.93(4)
2 0.07(4)

loop_
_exptl_oxdiff_crystal_face_indexfrac_h
_exptl_oxdiff_crystal_face_indexfrac_k
_exptl_oxdiff_crystal_face_indexfrac_l
_exptl_oxdiff_crystal_face_x
_exptl_oxdiff_crystal_face_y
_exptl_oxdiff_crystal_face_z
-0.0000 0.0000 3.0000 -0.0664 0.0105 -0.0068
0.0000 -0.0000 -3.0000 0.0664 -0.0105 0.0068
1.0000 -1.0000 2.0000 -0.0664 -0.0678 0.0955
1.0000 0.0000 -2.0000 0.0401 0.0426 0.1211
0.0000 -1.0000 -2.0000 0.0263 -0.1314 -0.0120
-1.0000 1.0000 -2.0000 0.0664 0.0678 -0.0955
-9.0000 3.0000 0.0000 0.0914 -0.0735 -0.9996
-1.0000 8.0000 15.0000 -0.1843 0.9983 -0.0182
